data_4316985
loop_
_publ_author_name
'Vladimir S. Korenev'
'Antoine G. Boulay'
'Anne Dolbecq'
'Maxim N. Sokolov'
'Akram Hijazi'
'S\'ebastien Floquet'
'Vladimir P. Fedin'
'Emmanuel Cadot'

_publ_section_title
;
 A New Oxomolybdate Component Extracted from the "Virtual Dynamic Library"
 Yielding the Macrocyclic Anion [(MoVI8O28)4(MoV2O2S2)4]24-
;
_journal_name_full 'Inorganic Chemistry'
_journal_page_first 9740
_journal_page_last 9742
_journal_paper_doi 10.1021/ic101545w
_journal_volume 49
_journal_year 2010
_chemical_formula_sum 'Mo40 O140 S8'
_chemical_formula_weight 6334.08
_chemical_name_systematic
;
 ?
;
_space_group_IT_number 62
_symmetry_cell_setting orthorhombic
_symmetry_space_group_name_Hall '-P 2ac 2n'
_symmetry_space_group_name_H-M 'P n m a'
_atom_sites_solution_hydrogens none
_atom_sites_solution_primary direct
_atom_sites_solution_secondary difmap
_audit_creation_method SHELXL-97
_cell_angle_alpha 90.00
_cell_angle_beta 90.00
_cell_angle_gamma 90.00
_cell_formula_units_Z 4
_cell_length_a 18.658(2)
_cell_length_b 23.714(3)
_cell_length_c 40.864(5)
_cell_measurement_reflns_used 6399
_cell_measurement_temperature 293(2)
_cell_measurement_theta_max 25.00
_cell_measurement_theta_min 1.20
_cell_volume 18081(4)
_computing_cell_refinement 'Bruker SMART'
_computing_data_collection 'Bruker SMART'
_computing_data_reduction 'Bruker SAINT'
_computing_molecular_graphics 'Bruker SHELXTL'
_computing_publication_material 'Bruker SHELXTL'
_computing_structure_refinement 'SHELXL-97 (Sheldrick, 1997)'
_computing_structure_solution 'SHELXS-97 (Sheldrick, 1990)'
_diffrn_ambient_temperature 293(2)
_diffrn_detector_area_resol_mean 512x512
_diffrn_measured_fraction_theta_full 1.000
_diffrn_measured_fraction_theta_max 1.000
_diffrn_measurement_device_type 'CCD area detector'
_diffrn_measurement_method 'phi and omega scans'
_diffrn_radiation_monochromator graphite
_diffrn_radiation_source 'fine-focus sealed tube'
_diffrn_radiation_type MoK\a
_diffrn_radiation_wavelength 0.71073
_diffrn_reflns_av_R_equivalents 0.1475
_diffrn_reflns_av_sigmaI/netI 0.1255
_diffrn_reflns_limit_h_max 22
_diffrn_reflns_limit_h_min -22
_diffrn_reflns_limit_k_max 28
_diffrn_reflns_limit_k_min -28
_diffrn_reflns_limit_l_max 35
_diffrn_reflns_limit_l_min -48
_diffrn_reflns_number 95863
_diffrn_reflns_theta_full 25.00
_diffrn_reflns_theta_max 25.00
_diffrn_reflns_theta_min 1.20
_exptl_absorpt_coefficient_mu 2.850
_exptl_absorpt_correction_T_max 0.7637
_exptl_absorpt_correction_T_min 0.5995
_exptl_absorpt_correction_type multi-scan
_exptl_crystal_colour orange
_exptl_crystal_density_diffrn 2.327
_exptl_crystal_density_method 'not measured'
_exptl_crystal_description parallelepiped
_exptl_crystal_F_000 11712
_exptl_crystal_size_max 0.20
_exptl_crystal_size_mid 0.20
_exptl_crystal_size_min 0.10
_refine_diff_density_max 1.777
_refine_diff_density_min -2.052
_refine_diff_density_rms 0.388
_refine_ls_extinction_method none
_refine_ls_goodness_of_fit_ref 1.080
_refine_ls_hydrogen_treatment none
_refine_ls_matrix_type full
_refine_ls_number_parameters 834
_refine_ls_number_reflns 16353
_refine_ls_number_restraints 0
_refine_ls_restrained_S_all 1.080
_refine_ls_R_factor_all 0.1430
_refine_ls_R_factor_gt 0.0958
_refine_ls_shift/su_max 0.009
_refine_ls_shift/su_mean 0.000
_refine_ls_structure_factor_coef Fsqd
_refine_ls_weighting_details 'calc w=1/[\s^2^(Fo^2^)+(0.1521P)^2^+0.0000P] where P=(Fo^2^+2Fc^2^)/3'
_refine_ls_weighting_scheme calc
_refine_ls_wR_factor_gt 0.2606
_refine_ls_wR_factor_ref 0.2826
_reflns_number_gt 9399
_reflns_number_total 16353
_reflns_threshold_expression >2\s(I)
_cod_data_source_file ic101545w_si_003.cif
_cod_data_source_block cadot_Mo40
_cod_original_cell_volume 18080(4)
_cod_database_code 4316985

loop_
_symmetry_equiv_pos_as_xyz
'x, y, z'
'-x+1/2, -y, z+1/2'
'-x, y+1/2, -z'
'x+1/2, -y+1/2, -z+1/2'
'-x, -y, -z'
'x-1/2, y, -z-1/2'
'x, -y-1/2, z'
'-x-1/2, y-1/2, z-1/2'

loop_
_atom_site_label
_atom_site_type_symbol
_atom_site_fract_x
_atom_site_fract_y
_atom_site_fract_z
_atom_site_U_iso_or_equiv
_atom_site_adp_type
_atom_site_occupancy
_atom_site_symmetry_multiplicity
_atom_site_calc_flag
_atom_site_refinement_flags
_atom_site_disorder_assembly
_atom_site_disorder_group
Mo1 Mo 0.50709(10) 0.53855(7) 0.18278(4) 0.0286(4) Uani 1 1 d . . .
Mo2 Mo 0.60824(11) 0.62980(7) 0.13720(4) 0.0368(5) Uani 1 1 d . . .
Mo3 Mo 0.65824(9) 0.48921(7) 0.14733(4) 0.0271(4) Uani 1 1 d . . .
Mo4 Mo 0.74391(9) 0.58124(7) 0.09386(4) 0.0293(4) Uani 1 1 d . . .
Mo5 Mo 0.51854(9) 0.41759(7) 0.12025(4) 0.0257(4) Uani 1 1 d . . .
Mo6 Mo 0.60167(8) 0.51374(6) 0.06627(4) 0.0210(4) Uani 1 1 d . . .
Mo7 Mo 0.66282(9) 0.37580(7) 0.07953(4) 0.0251(4) Uani 1 1 d . . .
Mo8 Mo 0.74372(9) 0.47158(7) 0.02581(4) 0.0281(4) Uani 1 1 d . . .
Mo9 Mo 0.51753(9) 0.30907(7) 0.05125(4) 0.0263(4) Uani 1 1 d . . .
Mo10 Mo 0.61109(10) 0.39209(7) -0.00227(4) 0.0301(4) Uani 1 1 d . . .
Mo11 Mo 0.46974(10) 0.30996(7) 0.38593(4) 0.0308(4) Uani 1 1 d . . .
Mo12 Mo 0.55203(10) 0.39659(7) 0.44267(4) 0.0329(4) Uani 1 1 d . . .
Mo13 Mo 0.61903(9) 0.37850(7) 0.36353(4) 0.0280(4) Uani 1 1 d . . .
Mo14 Mo 0.69021(10) 0.47461(8) 0.41997(4) 0.0342(5) Uani 1 1 d . . .
Mo15 Mo 0.48522(10) 0.41952(7) 0.31592(4) 0.0284(4) Uani 1 1 d . . .
Mo16 Mo 0.55326(9) 0.51628(7) 0.37404(4) 0.0232(4) Uani 1 1 d . . .
Mo17 Mo 0.63094(9) 0.49261(7) 0.29695(4) 0.0285(4) Uani 1 1 d . . .
Mo18 Mo 0.69786(10) 0.58768(8) 0.35493(4) 0.0337(5) Uani 1 1 d . . .
Mo19 Mo 0.49346(10) 0.53906(7) 0.25190(4) 0.0281(4) Uani 1 1 d . . .
Mo20 Mo 0.57462(11) 0.63261(7) 0.30342(4) 0.0357(5) Uani 1 1 d . . .
S1 S 0.5234(5) 0.2500 0.00699(19) 0.042(2) Uani 1 2 d S . .
S2 S 0.5515(5) 0.2500 0.09272(18) 0.0386(19) Uani 1 2 d S . .
S3 S 0.5048(3) 0.6155(2) 0.21715(13) 0.0407(14) Uani 1 1 d . . .
S4 S 0.5370(3) 0.4672(2) 0.21880(12) 0.0392(13) Uani 1 1 d . . .
S5 S 0.4699(5) 0.2500 0.43074(18) 0.042(2) Uani 1 2 d S . .
S6 S 0.5100(5) 0.2500 0.34570(19) 0.041(2) Uani 1 2 d S . .
O1 O 0.4190(7) 0.5266(6) 0.1744(3) 0.034(2) Uani 1 1 d . . .
O2 O 0.5448(7) 0.4822(6) 0.1457(3) 0.036(2) Uani 1 1 d . . .
O3 O 0.5202(7) 0.5982(5) 0.1440(3) 0.032(2) Uani 1 1 d . . .
O4 O 0.6298(6) 0.5507(5) 0.1718(3) 0.026(3) Uani 1 1 d . . .
O5 O 0.5886(10) 0.6736(6) 0.1053(4) 0.066(5) Uani 1 1 d . . .
O6 O 0.6235(9) 0.6727(7) 0.1720(4) 0.068(5) Uani 1 1 d . . .
O7 O 0.7171(8) 0.6217(6) 0.1301(3) 0.045(4) Uani 1 1 d . . .
O8 O 0.6294(5) 0.5566(5) 0.1035(2) 0.017(3) Uani 1 1 d . . .
O9 O 0.6740(7) 0.4385(5) 0.1757(3) 0.033(3) Uani 1 1 d . . .
O10 O 0.7410(7) 0.5088(6) 0.1328(3) 0.036(3) Uani 1 1 d . . .
O11 O 0.6301(6) 0.4410(5) 0.1078(3) 0.016(3) Uani 1 1 d . . .
O12 O 0.8352(7) 0.5728(6) 0.0960(3) 0.042(4) Uani 1 1 d . . .
O13 O 0.7312(8) 0.6311(6) 0.0632(3) 0.048(4) Uani 1 1 d . . .
O14 O 0.7175(6) 0.5160(5) 0.0647(3) 0.019(3) Uani 1 1 d . . .
O15 O 0.4275(7) 0.4231(5) 0.1153(3) 0.035(3) Uani 1 1 d . . .
O16 O 0.5323(9) 0.3669(6) 0.1501(3) 0.048(4) Uani 1 1 d . . .
O17 O 0.5509(6) 0.3755(5) 0.0830(3) 0.019(3) Uani 1 1 d . . .
O18 O 0.5183(6) 0.4904(5) 0.0785(3) 0.025(2) Uani 1 1 d . . .
O19 O 0.5867(7) 0.5638(6) 0.0374(3) 0.033(3) Uani 1 1 d . . .
O20 O 0.6317(6) 0.4515(5) 0.0403(3) 0.025(2) Uani 1 1 d . . .
O21 O 0.6861(8) 0.3287(5) 0.1107(4) 0.044(4) Uani 1 1 d . . .
O22 O 0.7461(7) 0.4058(6) 0.0671(3) 0.037(4) Uani 1 1 d . . .
O23 O 0.6387(7) 0.3337(5) 0.0426(3) 0.031(3) Uani 1 1 d . . .
O24 O 0.6702(7) 0.6354(6) 0.3846(3) 0.042(4) Uani 1 1 d . . .
O25 O 0.7257(8) 0.5257(6) -0.0012(3) 0.042(4) Uani 1 1 d . . .
O26 O 0.7176(7) 0.4082(5) 0.0006(4) 0.043(4) Uani 1 1 d . . .
O27 O 0.4303(7) 0.3182(6) 0.0564(4) 0.043(4) Uani 1 1 d . . .
O28 O 0.5237(7) 0.3737(6) 0.0160(3) 0.034(2) Uani 1 1 d . . .
O29 O 0.6265(7) 0.3380(6) -0.0287(3) 0.036(2) Uani 1 1 d . . .
O30 O 0.5881(8) 0.4469(6) -0.0274(3) 0.044(4) Uani 1 1 d . . .
O31 O 0.3806(8) 0.3175(6) 0.3766(4) 0.048(4) Uani 1 1 d . . .
O32 O 0.4683(7) 0.3755(5) 0.4211(3) 0.036(3) Uani 1 1 d . . .
O33 O 0.5082(7) 0.3769(5) 0.3548(3) 0.035(3) Uani 1 1 d . . .
O34 O 0.5885(7) 0.3363(5) 0.3995(3) 0.032(2) Uani 1 1 d . . .
O35 O 0.5218(8) 0.4513(5) 0.4644(3) 0.039(4) Uani 1 1 d . . .
O36 O 0.5642(10) 0.3432(8) 0.4712(4) 0.078(6) Uani 1 1 d . . .
O37 O 0.6585(7) 0.4119(6) 0.4437(3) 0.034(3) Uani 1 1 d . . .
O38 O 0.5806(6) 0.4522(5) 0.4006(3) 0.027(3) Uani 1 1 d . . .
O39 O 0.6464(7) 0.3309(6) 0.3345(3) 0.040(4) Uani 1 1 d . . .
O40 O 0.6982(7) 0.4077(6) 0.3783(3) 0.039(4) Uani 1 1 d . . .
O41 O 0.5957(5) 0.4450(5) 0.3340(3) 0.019(3) Uani 1 1 d . . .
O42 O 0.7786(7) 0.4722(8) 0.4205(4) 0.054(4) Uani 1 1 d . . .
O43 O 0.6673(8) 0.5260(6) 0.4467(3) 0.046(4) Uani 1 1 d . . .
O44 O 0.6678(7) 0.5213(6) 0.3812(3) 0.037(4) Uani 1 1 d . . .
O45 O 0.3937(8) 0.4242(6) 0.3152(3) 0.047(4) Uani 1 1 d . . .
O46 O 0.5047(7) 0.3697(6) 0.2870(3) 0.040(4) Uani 1 1 d . . .
O47 O 0.5190(7) 0.4834(6) 0.2914(3) 0.034(3) Uani 1 1 d . . .
O48 O 0.4735(6) 0.4938(5) 0.3569(3) 0.025(3) Uani 1 1 d . . .
O49 O 0.5251(7) 0.5648(6) 0.4017(3) 0.034(3) Uani 1 1 d . . .
O50 O 0.5893(6) 0.5600(5) 0.3381(3) 0.026(3) Uani 1 1 d . . .
O51 O 0.6575(8) 0.4406(6) 0.2702(3) 0.047(4) Uani 1 1 d . . .
O52 O 0.7108(7) 0.5162(5) 0.3158(3) 0.034(3) Uani 1 1 d . . .
O53 O 0.6071(6) 0.5527(5) 0.2712(3) 0.028(3) Uani 1 1 d . . .
O54 O 0.7874(9) 0.5846(8) 0.3584(4) 0.069(5) Uani 1 1 d . . .
O55 O 0.8336(8) 0.4687(7) 0.0288(4) 0.049(4) Uani 1 1 d . . .
O56 O 0.6787(7) 0.6278(6) 0.3173(3) 0.034(3) Uani 1 1 d . . .
O57 O 0.4058(7) 0.5256(6) 0.2537(3) 0.038(4) Uani 1 1 d . . .
O58 O 0.4910(8) 0.6002(6) 0.2896(3) 0.040(4) Uani 1 1 d . . .
O59 O 0.5999(9) 0.6760(7) 0.2715(4) 0.057(5) Uani 1 1 d . . .
O60 O 0.5452(9) 0.6757(6) 0.3353(3) 0.052(4) Uani 1 1 d . . .
OW1 O 0.3999(9) 0.4371(7) 0.0368(4) 0.055(4) Uani 1 1 d . . .
OW2 O 0.3634(8) 0.4471(8) 0.3955(5) 0.076(6) Uani 1 1 d . . .
OW3 O 0.7277(13) 0.2500 0.0081(9) 0.103(11) Uani 1 2 d S . .
OW4 O 0.563(2) 0.7500 0.2148(9) 0.148(16) Uani 1 2 d S . .
OW5 O 0.3182(12) 0.4381(10) 0.1619(6) 0.109(8) Uani 1 1 d . . .
OW6 O 0.5519(16) 0.5830(12) 0.4758(6) 0.144(11) Uani 1 1 d . . .
OW7 O 0.659(2) 0.2500 0.4363(11) 0.149(16) Uani 1 2 d S . .
OW8 O 0.4103(11) 0.5822(11) 0.0988(5) 0.105(8) Uani 1 1 d . . .
OW9 O 0.3600(14) 0.3369(11) 0.4733(6) 0.133(10) Uani 1 1 d . . .
OW10 O 0.704(3) 0.7500 0.0739(14) 0.21(2) Uani 1 2 d S . .
OW11 O 0.791(2) 0.3491(12) -0.0488(6) 0.172(13) Uani 1 1 d . . .
OW12 O 0.352(2) 0.5708(18) 0.3239(10) 0.086(12) Uiso 0.50 1 d P . .
OW13 O 0.3113(19) 0.6092(17) 0.2231(9) 0.077(11) Uiso 0.50 1 d P . .

loop_
_atom_site_aniso_label
_atom_site_aniso_U_11
_atom_site_aniso_U_22
_atom_site_aniso_U_33
_atom_site_aniso_U_23
_atom_site_aniso_U_13
_atom_site_aniso_U_12
Mo1 0.0505(11) 0.0168(9) 0.0185(8) -0.0021(7) 0.0014(8) 0.0008(8)
Mo2 0.0620(13) 0.0130(9) 0.0355(11) -0.0035(8) 0.0137(9) 0.0002(8)
Mo3 0.0395(10) 0.0154(9) 0.0263(9) -0.0022(7) -0.0053(8) 0.0010(7)
Mo4 0.0371(10) 0.0172(9) 0.0337(10) -0.0031(8) 0.0004(8) -0.0047(7)
Mo5 0.0397(10) 0.0149(9) 0.0224(9) -0.0028(7) 0.0027(7) -0.0025(7)
Mo6 0.0297(9) 0.0118(8) 0.0215(9) -0.0016(7) -0.0010(7) 0.0010(7)
Mo7 0.0359(10) 0.0124(8) 0.0270(9) -0.0029(7) -0.0045(7) 0.0046(7)
Mo8 0.0323(10) 0.0245(10) 0.0276(9) -0.0024(8) 0.0030(7) 0.0025(8)
Mo9 0.0421(10) 0.0077(8) 0.0290(9) -0.0001(7) -0.0043(8) -0.0012(7)
Mo10 0.0491(11) 0.0167(9) 0.0245(9) -0.0015(7) -0.0045(8) -0.0022(8)
Mo11 0.0535(12) 0.0079(8) 0.0312(10) 0.0000(7) 0.0041(8) -0.0028(7)
Mo12 0.0541(12) 0.0208(10) 0.0237(9) 0.0010(7) 0.0021(8) 0.0004(8)
Mo13 0.0401(10) 0.0164(9) 0.0276(9) 0.0032(7) 0.0014(8) 0.0038(7)
Mo14 0.0434(11) 0.0289(10) 0.0302(10) 0.0048(8) -0.0113(8) -0.0046(8)
Mo15 0.0457(11) 0.0143(9) 0.0253(9) 0.0025(7) -0.0026(8) -0.0042(7)
Mo16 0.0360(10) 0.0145(8) 0.0193(8) 0.0017(7) 0.0008(7) 0.0020(7)
Mo17 0.0403(10) 0.0189(9) 0.0264(9) 0.0028(7) 0.0037(8) 0.0015(7)
Mo18 0.0407(11) 0.0232(10) 0.0371(11) 0.0037(8) -0.0055(8) -0.0083(8)
Mo19 0.0465(11) 0.0181(9) 0.0198(9) -0.0003(7) -0.0014(8) 0.0006(8)
Mo20 0.0625(13) 0.0131(9) 0.0316(10) 0.0007(8) -0.0089(9) -0.0008(8)
S1 0.067(6) 0.017(4) 0.042(5) 0.000 -0.006(4) 0.000
S2 0.073(6) 0.010(4) 0.033(4) 0.000 -0.006(4) 0.000
S3 0.078(4) 0.015(3) 0.029(3) -0.002(2) 0.008(3) 0.001(3)
S4 0.072(4) 0.026(3) 0.019(3) -0.002(2) 0.001(3) 0.007(3)
S5 0.080(6) 0.017(4) 0.030(4) 0.000 0.018(4) 0.000
S6 0.080(6) 0.006(3) 0.036(4) 0.000 0.003(4) 0.000
O1 0.049(6) 0.027(6) 0.027(5) 0.000(4) -0.012(4) 0.001(5)
O2 0.051(6) 0.028(6) 0.028(5) -0.015(4) 0.008(5) 0.000(5)
O3 0.068(7) 0.004(4) 0.026(5) -0.002(4) -0.001(5) -0.002(4)
O4 0.035(7) 0.026(8) 0.017(6) 0.002(6) 0.017(5) 0.002(6)
O5 0.112(15) 0.027(9) 0.059(11) 0.012(8) 0.045(10) 0.003(9)
O6 0.085(13) 0.054(12) 0.064(11) -0.050(10) 0.024(9) -0.006(9)
O7 0.051(9) 0.037(9) 0.048(9) -0.023(8) 0.014(7) -0.015(7)
O8 0.017(6) 0.023(7) 0.011(6) -0.006(5) 0.004(5) -0.004(5)
O9 0.035(8) 0.021(7) 0.043(8) 0.005(6) -0.007(6) -0.002(6)
O10 0.051(9) 0.024(8) 0.032(8) 0.003(6) -0.005(7) 0.016(7)
O11 0.018(6) 0.013(6) 0.017(6) -0.006(5) -0.001(5) -0.005(5)
O12 0.037(8) 0.038(9) 0.049(9) -0.007(7) -0.010(7) -0.013(7)
O13 0.065(10) 0.033(9) 0.046(9) 0.021(7) -0.003(8) -0.005(8)
O14 0.027(7) 0.019(7) 0.011(6) -0.003(5) -0.004(5) 0.009(5)
O15 0.030(7) 0.016(7) 0.058(9) 0.007(7) -0.008(7) 0.005(6)
O16 0.098(13) 0.011(7) 0.036(8) -0.001(6) 0.011(8) 0.000(8)
O17 0.013(6) 0.016(7) 0.028(7) 0.003(5) 0.007(5) -0.010(5)
O18 0.031(5) 0.019(5) 0.024(5) -0.007(4) -0.001(4) -0.002(4)
O19 0.053(9) 0.027(8) 0.019(7) -0.007(6) -0.005(6) 0.000(7)
O20 0.031(5) 0.019(5) 0.024(5) -0.007(4) -0.001(4) -0.002(4)
O21 0.071(10) 0.009(7) 0.053(9) 0.008(7) -0.004(8) 0.009(7)
O22 0.039(8) 0.031(8) 0.043(8) -0.015(7) -0.025(7) 0.017(6)
O23 0.041(8) 0.020(7) 0.032(8) 0.002(6) -0.009(6) 0.004(6)
O24 0.056(9) 0.018(8) 0.052(9) 0.013(7) -0.001(7) -0.018(7)
O25 0.064(10) 0.050(10) 0.013(7) 0.002(7) -0.011(7) -0.009(8)
O26 0.038(8) 0.016(7) 0.075(11) -0.002(7) -0.003(7) 0.021(6)
O27 0.046(9) 0.021(8) 0.063(10) 0.009(7) -0.008(7) -0.004(7)
O28 0.049(6) 0.027(6) 0.027(5) 0.000(4) -0.012(4) 0.001(5)
O29 0.051(6) 0.028(6) 0.028(5) -0.015(4) 0.008(5) 0.000(5)
O30 0.077(11) 0.022(8) 0.034(8) 0.019(7) -0.019(7) 0.000(7)
O31 0.060(10) 0.028(9) 0.055(10) 0.010(7) -0.003(8) 0.003(7)
O32 0.057(9) 0.016(7) 0.037(8) 0.009(6) 0.003(7) 0.005(6)
O33 0.050(9) 0.020(7) 0.035(8) 0.001(6) -0.008(6) -0.004(6)
O34 0.068(7) 0.004(4) 0.026(5) -0.002(4) -0.001(5) -0.002(4)
O35 0.068(10) 0.019(8) 0.031(8) -0.014(6) 0.024(7) 0.001(7)
O36 0.103(15) 0.062(13) 0.068(12) 0.024(10) -0.046(11) -0.023(11)
O37 0.046(8) 0.024(8) 0.033(8) 0.006(6) -0.001(6) 0.009(6)
O38 0.038(8) 0.021(7) 0.021(7) 0.007(6) 0.007(6) -0.005(6)
O39 0.035(8) 0.045(9) 0.040(8) -0.018(7) 0.021(7) 0.005(7)
O40 0.038(8) 0.034(9) 0.047(9) -0.002(7) 0.022(7) 0.011(7)
O41 0.010(6) 0.015(7) 0.030(7) 0.010(5) -0.006(5) 0.003(5)
O42 0.031(8) 0.077(13) 0.053(10) -0.005(9) -0.014(7) -0.009(8)
O43 0.081(11) 0.046(10) 0.010(7) -0.010(7) -0.001(7) -0.013(8)
O44 0.033(8) 0.051(10) 0.028(8) 0.002(7) -0.010(6) -0.007(7)
O45 0.049(9) 0.044(10) 0.047(9) 0.015(8) -0.018(7) -0.017(7)
O46 0.045(9) 0.024(8) 0.049(9) -0.011(7) -0.002(7) -0.003(7)
O47 0.057(9) 0.039(9) 0.007(6) 0.005(6) 0.006(6) -0.010(7)
O48 0.036(8) 0.016(7) 0.024(7) 0.001(5) 0.005(6) 0.015(6)
O49 0.036(8) 0.030(8) 0.036(8) 0.012(7) 0.013(6) 0.002(6)
O50 0.030(7) 0.028(8) 0.018(7) -0.001(6) -0.002(5) -0.001(6)
O51 0.071(10) 0.022(8) 0.048(9) -0.003(7) 0.019(8) 0.001(7)
O52 0.040(8) 0.015(7) 0.046(8) 0.004(6) 0.023(7) 0.004(6)
O53 0.028(7) 0.019(7) 0.037(8) 0.008(6) -0.007(6) 0.003(6)
O54 0.050(10) 0.084(15) 0.072(12) 0.016(11) -0.007(9) -0.031(10)
O55 0.042(9) 0.051(11) 0.054(10) -0.001(8) -0.004(7) 0.009(8)
O56 0.031(7) 0.029(8) 0.042(8) 0.000(7) 0.006(6) -0.009(6)
O57 0.025(7) 0.058(10) 0.031(8) -0.007(7) -0.004(6) -0.008(7)
O58 0.058(9) 0.031(9) 0.030(8) -0.002(7) -0.002(7) 0.005(7)
O59 0.085(12) 0.040(10) 0.047(10) 0.014(8) -0.007(9) 0.019(9)
O60 0.103(13) 0.020(8) 0.033(8) 0.002(7) -0.005(8) -0.003(8)
OW1 0.071(11) 0.039(10) 0.055(10) 0.002(8) -0.014(8) 0.013(8)
OW2 0.043(10) 0.078(15) 0.105(15) 0.018(12) 0.010(10) 0.015(10)
OW3 0.045(16) 0.07(2) 0.20(3) 0.000 0.007(19) 0.000
OW4 0.24(5) 0.05(2) 0.15(4) 0.000 -0.02(3) 0.000
OW5 0.105(18) 0.097(19) 0.124(19) -0.036(16) 0.003(14) -0.013(14)
OW6 0.21(3) 0.11(2) 0.11(2) 0.004(17) 0.06(2) 0.06(2)
OW7 0.19(4) 0.012(15) 0.25(5) 0.000 -0.01(3) 0.000
OW8 0.087(15) 0.13(2) 0.094(16) 0.030(15) -0.005(12) 0.038(15)
OW9 0.15(2) 0.10(2) 0.15(2) 0.018(17) 0.036(18) 0.074(17)
OW10 0.23(5) 0.05(2) 0.34(7) 0.000 0.11(5) 0.000
OW11 0.33(4) 0.12(2) 0.070(16) -0.001(17) 0.01(2) 0.00(3)

loop_
_atom_type_symbol
_atom_type_description
_atom_type_scat_dispersion_real
_atom_type_scat_dispersion_imag
_atom_type_scat_source
O O 0.0106 0.0060 'International Tables Vol C Tables 4.2.6.8 and 6.1.1.4'
S S 0.1246 0.1234 'International Tables Vol C Tables 4.2.6.8 and 6.1.1.4'
Mo Mo -1.6832 0.6857 'International Tables Vol C Tables 4.2.6.8 and 6.1.1.4'

loop_
_geom_angle_atom_site_label_1
_geom_angle_atom_site_label_2
_geom_angle_atom_site_label_3
_geom_angle
_geom_angle_site_symmetry_1
_geom_angle_site_symmetry_3
_geom_angle_publ_flag
O1 Mo1 O2 94.1(6) . . ?
O1 Mo1 O3 94.1(6) . . ?
O2 Mo1 O3 81.4(5) . . ?
O1 Mo1 S3 103.6(5) . . ?
O2 Mo1 S3 158.9(4) . . ?
O3 Mo1 S3 86.0(3) . . ?
O1 Mo1 S4 103.9(5) . . ?
O2 Mo1 S4 85.1(4) . . ?
O3 Mo1 S4 158.2(4) . . ?
S3 Mo1 S4 101.32(19) . . ?
O1 Mo1 O4 157.3(5) . . ?
O2 Mo1 O4 67.7(5) . . ?
O3 Mo1 O4 70.5(5) . . ?
S3 Mo1 O4 92.2(3) . . ?
S4 Mo1 O4 88.6(3) . . ?
O1 Mo1 Mo19 96.6(4) . . ?
O2 Mo1 Mo19 137.5(4) . . ?
O3 Mo1 Mo19 138.2(3) . . ?
S3 Mo1 Mo19 52.23(14) . . ?
S4 Mo1 Mo19 52.44(13) . . ?
O4 Mo1 Mo19 106.1(3) . . ?
O5 Mo2 O6 107.4(9) . . ?
O5 Mo2 O3 100.0(7) . . ?
O6 Mo2 O3 105.0(7) . . ?
O5 Mo2 O7 99.3(7) . . ?
O6 Mo2 O7 90.5(7) . . ?
O3 Mo2 O7 150.3(6) . . ?
O5 Mo2 O8 92.2(6) . . ?
O6 Mo2 O8 155.0(7) . . ?
O3 Mo2 O8 86.2(5) . . ?
O7 Mo2 O8 70.6(5) . . ?
O5 Mo2 O4 165.5(7) . . ?
O6 Mo2 O4 87.1(7) . . ?
O3 Mo2 O4 74.8(5) . . ?
O7 Mo2 O4 81.0(5) . . ?
O8 Mo2 O4 74.1(4) . . ?
O9 Mo3 O10 105.7(6) . . ?
O9 Mo3 O4 103.8(6) . . ?
O10 Mo3 O4 103.4(6) . . ?
O9 Mo3 O11 100.9(5) . . ?
O10 Mo3 O11 96.3(5) . . ?
O4 Mo3 O11 142.7(5) . . ?
O9 Mo3 O2 98.0(6) . . ?
O10 Mo3 O2 155.0(5) . . ?
O4 Mo3 O2 78.0(5) . . ?
O11 Mo3 O2 71.1(4) . . ?
O9 Mo3 O8 175.0(5) . . ?
O10 Mo3 O8 76.7(5) . . ?
O4 Mo3 O8 79.6(4) . . ?
O11 Mo3 O8 74.4(4) . . ?
O2 Mo3 O8 79.1(4) . . ?
O12 Mo4 O13 104.6(7) . . ?
O12 Mo4 O7 106.8(6) . . ?
O13 Mo4 O7 100.9(7) . . ?
O12 Mo4 O14 100.6(6) . . ?
O13 Mo4 O14 93.6(6) . . ?
O7 Mo4 O14 144.3(5) . . ?
O12 Mo4 O8 154.5(6) . . ?
O13 Mo4 O8 100.0(6) . . ?
O7 Mo4 O8 74.7(5) . . ?
O14 Mo4 O8 70.8(4) . . ?
O12 Mo4 O10 84.4(6) . . ?
O13 Mo4 O10 170.1(6) . . ?
O7 Mo4 O10 80.1(6) . . ?
O14 Mo4 O10 80.4(5) . . ?
O8 Mo4 O10 70.6(4) . . ?
O15 Mo5 O16 106.4(7) . . ?
O15 Mo5 O17 105.0(6) . . ?
O16 Mo5 O17 98.7(6) . . ?
O15 Mo5 O2 104.8(6) . . ?
O16 Mo5 O2 97.7(6) . . ?
O17 Mo5 O2 140.1(5) . . ?
O15 Mo5 O11 152.2(5) . . ?
O16 Mo5 O11 101.4(6) . . ?
O17 Mo5 O11 69.6(4) . . ?
O2 Mo5 O11 71.6(5) . . ?
O15 Mo5 O18 82.0(5) . . ?
O16 Mo5 O18 171.6(6) . . ?
O17 Mo5 O18 79.3(4) . . ?
O2 Mo5 O18 79.2(5) . . ?
O11 Mo5 O18 70.2(4) . . ?
O19 Mo6 O18 106.2(6) . . ?
O19 Mo6 O8 103.1(5) . . ?
O18 Mo6 O8 100.6(5) . . ?
O19 Mo6 O20 101.7(6) . . ?
O18 Mo6 O20 100.4(5) . . ?
O8 Mo6 O20 141.3(5) . . ?
O19 Mo6 O14 97.3(5) . . ?
O18 Mo6 O14 156.5(5) . . ?
O8 Mo6 O14 74.8(4) . . ?
O20 Mo6 O14 73.1(5) . . ?
O19 Mo6 O11 177.1(5) . . ?
O18 Mo6 O11 76.7(5) . . ?
O8 Mo6 O11 76.5(4) . . ?
O20 Mo6 O11 77.2(4) . . ?
O14 Mo6 O11 79.8(4) . . ?
O21 Mo7 O22 104.3(6) . . ?
O21 Mo7 O23 107.8(6) . . ?
O22 Mo7 O23 101.2(6) . . ?
O21 Mo7 O11 98.5(6) . . ?
O22 Mo7 O11 96.9(5) . . ?
O23 Mo7 O11 142.9(5) . . ?
O21 Mo7 O17 101.3(6) . . ?
O22 Mo7 O17 152.9(5) . . ?
O23 Mo7 O17 79.2(5) . . ?
O11 Mo7 O17 70.3(4) . . ?
O21 Mo7 O20 173.2(5) . . ?
O22 Mo7 O20 74.3(5) . . ?
O23 Mo7 O20 78.9(5) . . ?
O11 Mo7 O20 75.2(4) . . ?
O17 Mo7 O20 79.2(4) . . ?
O55 Mo8 O25 105.7(7) . . ?
O55 Mo8 O26 105.4(7) . . ?
O25 Mo8 O26 101.1(6) . . ?
O55 Mo8 O14 102.2(6) . . ?
O25 Mo8 O14 94.0(6) . . ?
O26 Mo8 O14 143.4(6) . . ?
O55 Mo8 O20 155.4(6) . . ?
O25 Mo8 O20 98.4(6) . . ?
O26 Mo8 O20 74.4(5) . . ?
O14 Mo8 O20 70.5(4) . . ?
O55 Mo8 O22 84.3(6) . . ?
O25 Mo8 O22 167.9(6) . . ?
O26 Mo8 O22 82.3(5) . . ?
O14 Mo8 O22 77.0(5) . . ?
O20 Mo8 O22 71.2(5) . . ?
O27 Mo9 O28 92.6(6) . . ?
O27 Mo9 O17 96.4(6) . . ?
O28 Mo9 O17 82.1(4) . . ?
O27 Mo9 S2 104.9(5) . . ?
O28 Mo9 S2 159.5(4) . . ?
O17 Mo9 S2 85.5(3) . . ?
O27 Mo9 S1 103.2(5) . . ?
O28 Mo9 S1 84.4(4) . . ?
O17 Mo9 S1 156.6(4) . . ?
S2 Mo9 S1 101.38(19) . . ?
O27 Mo9 O23 158.1(6) . . ?
O28 Mo9 O23 70.4(5) . . ?
O17 Mo9 O23 68.2(4) . . ?
S2 Mo9 O23 89.8(4) . . ?
S1 Mo9 O23 89.3(4) . . ?
O27 Mo9 Mo9 97.5(5) . 7_565 ?
O28 Mo9 Mo9 136.6(3) . 7_565 ?
O17 Mo9 Mo9 137.6(3) . 7_565 ?
S2 Mo9 Mo9 52.25(12) . 7_565 ?
S1 Mo9 Mo9 52.30(13) . 7_565 ?
O23 Mo9 Mo9 104.3(3) . 7_565 ?
O29 Mo10 O30 103.5(7) . . ?
O29 Mo10 O28 103.2(6) . . ?
O30 Mo10 O28 101.6(7) . . ?
O29 Mo10 O26 90.7(6) . . ?
O30 Mo10 O26 97.9(6) . . ?
O28 Mo10 O26 152.6(6) . . ?
O29 Mo10 O20 157.7(6) . . ?
O30 Mo10 O20 91.8(6) . . ?
O28 Mo10 O20 89.3(5) . . ?
O26 Mo10 O20 70.9(5) . . ?
O29 Mo10 O23 90.8(6) . . ?
O30 Mo10 O23 165.7(6) . . ?
O28 Mo10 O23 74.9(5) . . ?
O26 Mo10 O23 81.5(5) . . ?
O20 Mo10 O23 74.5(4) . . ?
O31 Mo11 O32 93.6(6) . . ?
O31 Mo11 O33 96.6(6) . . ?
O32 Mo11 O33 82.2(5) . . ?
O31 Mo11 S6 102.8(6) . . ?
O32 Mo11 S6 160.6(4) . . ?
O33 Mo11 S6 85.7(4) . . ?
O31 Mo11 S5 104.0(5) . . ?
O32 Mo11 S5 85.1(4) . . ?
O33 Mo11 S5 156.4(4) . . ?
S6 Mo11 S5 100.66(18) . . ?
O31 Mo11 O34 158.7(6) . . ?
O32 Mo11 O34 70.1(5) . . ?
O33 Mo11 O34 68.4(5) . . ?
S6 Mo11 O34 91.4(4) . . ?
S5 Mo11 O34 88.6(4) . . ?
O31 Mo11 Mo11 96.0(5) . 7_565 ?
O32 Mo11 Mo11 137.2(3) . 7_565 ?
O33 Mo11 Mo11 137.4(4) . 7_565 ?
S6 Mo11 Mo11 51.81(13) . 7_565 ?
S5 Mo11 Mo11 52.18(12) . 7_565 ?
O34 Mo11 Mo11 105.3(3) . 7_565 ?
O35 Mo12 O36 104.7(8) . . ?
O35 Mo12 O32 100.3(7) . . ?
O36 Mo12 O32 103.4(7) . . ?
O35 Mo12 O37 100.4(6) . . ?
O36 Mo12 O37 89.3(7) . . ?
O32 Mo12 O37 152.0(6) . . ?
O35 Mo12 O38 91.8(6) . . ?
O36 Mo12 O38 156.5(8) . . ?
O32 Mo12 O38 89.6(5) . . ?
O37 Mo12 O38 71.0(5) . . ?
O35 Mo12 O34 163.9(6) . . ?
O36 Mo12 O34 91.3(7) . . ?
O32 Mo12 O34 74.1(5) . . ?
O37 Mo12 O34 80.9(5) . . ?
O38 Mo12 O34 73.4(4) . . ?
O39 Mo13 O40 104.4(6) . . ?
O39 Mo13 O34 106.5(6) . . ?
O40 Mo13 O34 101.6(6) . . ?
O39 Mo13 O41 99.3(6) . . ?
O40 Mo13 O41 94.5(6) . . ?
O34 Mo13 O41 144.9(5) . . ?
O39 Mo13 O33 99.4(6) . . ?
O40 Mo13 O33 154.5(6) . . ?
O34 Mo13 O33 79.8(5) . . ?
O41 Mo13 O33 72.7(5) . . ?
O39 Mo13 O38 174.7(6) . . ?
O40 Mo13 O38 75.4(5) . . ?
O34 Mo13 O38 78.7(5) . . ?
O41 Mo13 O38 75.4(4) . . ?
O33 Mo13 O38 80.0(5) . . ?
O42 Mo14 O43 105.6(8) . . ?
O42 Mo14 O37 106.4(7) . . ?
O43 Mo14 O37 99.1(6) . . ?
O42 Mo14 O44 103.9(7) . . ?
O43 Mo14 O44 93.5(6) . . ?
O37 Mo14 O44 142.5(6) . . ?
O42 Mo14 O38 154.4(6) . . ?
O43 Mo14 O38 99.6(6) . . ?
O37 Mo14 O38 73.0(5) . . ?
O44 Mo14 O38 70.1(5) . . ?
O42 Mo14 O40 85.5(6) . . ?
O43 Mo14 O40 167.9(6) . . ?
O37 Mo14 O40 81.9(5) . . ?
O44 Mo14 O40 79.0(5) . . ?
O38 Mo14 O40 69.0(5) . . ?
O45 Mo15 O46 104.1(7) . . ?
O45 Mo15 O47 105.4(6) . . ?
O46 Mo15 O47 96.6(6) . . ?
O45 Mo15 O33 105.7(6) . . ?
O46 Mo15 O33 99.3(6) . . ?
O47 Mo15 O33 140.1(6) . . ?
O45 Mo15 O41 153.4(6) . . ?
O46 Mo15 O41 102.5(5) . . ?
O47 Mo15 O41 70.3(5) . . ?
O33 Mo15 O41 70.7(5) . . ?
O45 Mo15 O48 82.9(6) . . ?
O46 Mo15 O48 172.7(5) . . ?
O47 Mo15 O48 79.5(5) . . ?
O33 Mo15 O48 80.4(5) . . ?
O41 Mo15 O48 70.5(4) . . ?
O49 Mo16 O48 102.2(6) . . ?
O49 Mo16 O50 104.5(6) . . ?
O48 Mo16 O50 99.1(5) . . ?
O49 Mo16 O38 104.0(6) . . ?
O48 Mo16 O38 102.2(5) . . ?
O50 Mo16 O38 139.6(5) . . ?
O49 Mo16 O44 100.4(6) . . ?
O48 Mo16 O44 157.4(5) . . ?
O50 Mo16 O44 74.2(5) . . ?
O38 Mo16 O44 72.9(5) . . ?
O49 Mo16 O41 179.3(5) . . ?
O48 Mo16 O41 78.3(4) . . ?
O50 Mo16 O41 75.7(4) . . ?
O38 Mo16 O41 75.5(4) . . ?
O44 Mo16 O41 79.1(4) . . ?
O51 Mo17 O52 105.1(7) . . ?
O51 Mo17 O53 105.3(6) . . ?
O52 Mo17 O53 102.1(6) . . ?
O51 Mo17 O41 99.8(6) . . ?
O52 Mo17 O41 97.2(5) . . ?
O53 Mo17 O41 142.8(5) . . ?
O51 Mo17 O47 98.3(6) . . ?
O52 Mo17 O47 155.9(5) . . ?
O53 Mo17 O47 77.2(5) . . ?
O41 Mo17 O47 72.4(4) . . ?
O51 Mo17 O50 175.0(6) . . ?
O52 Mo17 O50 76.3(5) . . ?
O53 Mo17 O50 79.0(5) . . ?
O41 Mo17 O50 75.2(4) . . ?
O47 Mo17 O50 80.0(5) . . ?
O54 Mo18 O24 105.3(8) . . ?
O54 Mo18 O56 106.6(7) . . ?
O24 Mo18 O56 100.9(6) . . ?
O54 Mo18 O44 101.6(7) . . ?
O24 Mo18 O44 93.2(6) . . ?
O56 Mo18 O44 143.7(5) . . ?
O54 Mo18 O50 156.2(7) . . ?
O24 Mo18 O50 97.8(5) . . ?
O56 Mo18 O50 73.7(5) . . ?
O44 Mo18 O50 71.2(5) . . ?
O54 Mo18 O52 85.6(7) . . ?
O24 Mo18 O52 168.1(5) . . ?
O56 Mo18 O52 79.9(5) . . ?
O44 Mo18 O52 79.9(5) . . ?
O50 Mo18 O52 70.8(4) . . ?
O57 Mo19 O58 94.5(6) . . ?
O57 Mo19 O47 93.8(6) . . ?
O58 Mo19 O47 83.0(5) . . ?
O57 Mo19 O53 157.2(5) . . ?
O58 Mo19 O53 70.8(5) . . ?
O47 Mo19 O53 67.6(5) . . ?
O57 Mo19 S3 105.5(5) . . ?
O58 Mo19 S3 84.9(4) . . ?
O47 Mo19 S3 157.9(4) . . ?
O53 Mo19 S3 91.0(3) . . ?
O57 Mo19 S4 103.1(5) . . ?
O58 Mo19 S4 159.1(4) . . ?
O47 Mo19 S4 84.8(4) . . ?
O53 Mo19 S4 88.9(4) . . ?
S3 Mo19 S4 100.71(19) . . ?
O57 Mo19 Mo1 97.5(4) . . ?
O58 Mo19 Mo1 136.8(4) . . ?
O47 Mo19 Mo1 136.9(4) . . ?
O53 Mo19 Mo1 105.2(3) . . ?
S3 Mo19 Mo1 51.95(13) . . ?
S4 Mo19 Mo1 52.08(13) . . ?
O59 Mo20 O60 107.5(7) . . ?
O59 Mo20 O58 104.4(7) . . ?
O60 Mo20 O58 102.1(7) . . ?
O59 Mo20 O56 89.1(6) . . ?
O60 Mo20 O56 97.2(7) . . ?
O58 Mo20 O56 151.8(6) . . ?
O59 Mo20 O50 154.2(6) . . ?
O60 Mo20 O50 90.9(5) . . ?
O58 Mo20 O50 88.7(5) . . ?
O56 Mo20 O50 70.4(5) . . ?
O59 Mo20 O53 89.3(6) . . ?
O60 Mo20 O53 163.2(6) . . ?
O58 Mo20 O53 73.3(5) . . ?
O56 Mo20 O53 82.3(5) . . ?
O50 Mo20 O53 73.1(4) . . ?
Mo9 S1 Mo9 75.4(3) . 7_565 ?
Mo9 S2 Mo9 75.5(2) 7_565 . ?
Mo1 S3 Mo19 75.82(17) . . ?
Mo1 S4 Mo19 75.48(17) . . ?
Mo11 S5 Mo11 75.6(2) 7_565 . ?
Mo11 S6 Mo11 76.4(3) . 7_565 ?
Mo5 O2 Mo3 109.5(6) . . ?
Mo5 O2 Mo1 143.2(7) . . ?
Mo3 O2 Mo1 104.9(6) . . ?
Mo2 O3 Mo1 119.2(7) . . ?
Mo3 O4 Mo1 106.6(6) . . ?
Mo3 O4 Mo2 110.4(5) . . ?
Mo1 O4 Mo2 92.6(4) . . ?
Mo4 O7 Mo2 115.6(7) . . ?
Mo6 O8 Mo4 105.0(4) . . ?
Mo6 O8 Mo2 148.6(6) . . ?
Mo4 O8 Mo2 94.2(4) . . ?
Mo6 O8 Mo3 107.2(5) . . ?
Mo4 O8 Mo3 95.1(4) . . ?
Mo2 O8 Mo3 95.3(4) . . ?
Mo3 O10 Mo4 117.0(6) . . ?
Mo7 O11 Mo3 143.0(6) . . ?
Mo7 O11 Mo5 102.9(4) . . ?
Mo3 O11 Mo5 101.5(4) . . ?
Mo7 O11 Mo6 101.9(4) . . ?
Mo3 O11 Mo6 101.9(4) . . ?
Mo5 O11 Mo6 97.5(4) . . ?
Mo8 O14 Mo4 145.8(6) . . ?
Mo8 O14 Mo6 105.0(5) . . ?
Mo4 O14 Mo6 104.3(5) . . ?
Mo5 O17 Mo7 111.5(5) . . ?
Mo5 O17 Mo9 140.8(5) . . ?
Mo7 O17 Mo9 104.6(5) . . ?
Mo6 O18 Mo5 115.5(6) . . ?
Mo6 O20 Mo8 105.0(5) . . ?
Mo6 O20 Mo10 149.2(6) . . ?
Mo8 O20 Mo10 95.1(4) . . ?
Mo6 O20 Mo7 105.6(5) . . ?
Mo8 O20 Mo7 96.1(4) . . ?
Mo10 O20 Mo7 94.9(4) . . ?
Mo7 O22 Mo8 117.6(6) . . ?
Mo7 O23 Mo10 111.6(6) . . ?
Mo7 O23 Mo9 104.0(6) . . ?
Mo10 O23 Mo9 93.0(4) . . ?
Mo8 O26 Mo10 115.8(6) . . ?
Mo10 O28 Mo9 119.8(6) . . ?
Mo12 O32 Mo11 120.6(7) . . ?
Mo15 O33 Mo13 110.5(6) . . ?
Mo15 O33 Mo11 142.7(7) . . ?
Mo13 O33 Mo11 103.9(5) . . ?
Mo13 O34 Mo12 110.5(5) . . ?
Mo13 O34 Mo11 104.1(6) . . ?
Mo12 O34 Mo11 93.7(5) . . ?
Mo14 O37 Mo12 116.3(6) . . ?
Mo16 O38 Mo12 146.4(6) . . ?
Mo16 O38 Mo14 104.5(5) . . ?
Mo12 O38 Mo14 94.9(4) . . ?
Mo16 O38 Mo13 107.1(5) . . ?
Mo12 O38 Mo13 97.3(5) . . ?
Mo14 O38 Mo13 96.9(5) . . ?
Mo13 O40 Mo14 118.0(6) . . ?
Mo17 O41 Mo13 144.8(6) . . ?
Mo17 O41 Mo15 101.6(4) . . ?
Mo13 O41 Mo15 100.4(5) . . ?
Mo17 O41 Mo16 102.7(5) . . ?
Mo13 O41 Mo16 101.9(5) . . ?
Mo15 O41 Mo16 96.1(4) . . ?
Mo14 O44 Mo18 144.8(7) . . ?
Mo14 O44 Mo16 106.7(6) . . ?
Mo18 O44 Mo16 104.4(6) . . ?
Mo15 O47 Mo17 110.5(6) . . ?
Mo15 O47 Mo19 143.7(7) . . ?
Mo17 O47 Mo19 103.7(5) . . ?
Mo16 O48 Mo15 115.1(5) . . ?
Mo16 O50 Mo18 103.9(5) . . ?
Mo16 O50 Mo20 148.7(6) . . ?
Mo18 O50 Mo20 94.6(5) . . ?
Mo16 O50 Mo17 106.5(5) . . ?
Mo18 O50 Mo17 96.6(4) . . ?
Mo20 O50 Mo17 96.0(4) . . ?
Mo17 O52 Mo18 116.0(6) . . ?
Mo17 O53 Mo19 108.3(6) . . ?
Mo17 O53 Mo20 111.3(6) . . ?
Mo19 O53 Mo20 93.8(4) . . ?
Mo18 O56 Mo20 116.6(6) . . ?
Mo20 O58 Mo19 119.7(7) . . ?

loop_
_geom_bond_atom_site_label_1
_geom_bond_atom_site_label_2
_geom_bond_distance
_geom_bond_site_symmetry_2
_geom_bond_publ_flag
Mo1 O1 1.703(13) . ?
Mo1 O2 2.138(12) . ?
Mo1 O3 2.137(12) . ?
Mo1 S3 2.303(5) . ?
Mo1 S4 2.311(5) . ?
Mo1 O4 2.352(12) . ?
Mo1 Mo19 2.836(2) . ?
Mo2 O5 1.707(16) . ?
Mo2 O6 1.770(14) . ?
Mo2 O3 1.827(14) . ?
Mo2 O7 2.061(14) . ?
Mo2 O8 2.252(11) . ?
Mo2 O4 2.384(12) . ?
Mo3 O9 1.696(13) . ?
Mo3 O10 1.717(14) . ?
Mo3 O4 1.845(12) . ?
Mo3 O11 2.049(10) . ?
Mo3 O2 2.124(14) . ?
Mo3 O8 2.460(11) . ?
Mo4 O12 1.717(13) . ?
Mo4 O13 1.738(13) . ?
Mo4 O7 1.833(13) . ?
Mo4 O14 2.013(11) . ?
Mo4 O8 2.249(10) . ?
Mo4 O10 2.344(13) . ?
Mo5 O15 1.715(12) . ?
Mo5 O16 1.733(14) . ?
Mo5 O17 1.918(11) . ?
Mo5 O2 1.917(13) . ?
Mo5 O11 2.213(11) . ?
Mo5 O18 2.427(12) . ?
Mo6 O19 1.696(13) . ?
Mo6 O18 1.725(12) . ?
Mo6 O8 1.900(10) . ?
Mo6 O20 1.903(12) . ?
Mo6 O14 2.162(11) . ?
Mo6 O11 2.476(11) . ?
Mo7 O21 1.748(13) . ?
Mo7 O22 1.783(15) . ?
Mo7 O23 1.866(12) . ?
Mo7 O11 2.024(11) . ?
Mo7 O17 2.093(11) . ?
Mo7 O20 2.477(12) . ?
Mo8 O55 1.682(14) . ?
Mo8 O25 1.726(14) . ?
Mo8 O26 1.887(14) . ?
Mo8 O14 1.970(11) . ?
Mo8 O20 2.223(12) . ?
Mo8 O22 2.297(14) . ?
Mo9 O27 1.656(14) . ?
Mo9 O28 2.107(13) . ?
Mo9 O17 2.134(11) . ?
Mo9 S2 2.288(6) . ?
Mo9 S1 2.290(7) . ?
Mo9 O23 2.361(13) . ?
Mo9 Mo9 2.801(3) 7_565 ?
Mo10 O29 1.702(12) . ?
Mo10 O30 1.711(12) . ?
Mo10 O28 1.845(13) . ?
Mo10 O26 2.026(14) . ?
Mo10 O20 2.271(11) . ?
Mo10 O23 2.354(12) . ?
Mo11 O31 1.716(15) . ?
Mo11 O32 2.115(13) . ?
Mo11 O33 2.158(13) . ?
Mo11 S6 2.299(6) . ?
Mo11 S5 2.319(6) . ?
Mo11 O34 2.368(14) . ?
Mo11 Mo11 2.844(3) 7_565 ?
Mo12 O35 1.669(12) . ?
Mo12 O36 1.735(17) . ?
Mo12 O32 1.863(14) . ?
Mo12 O37 2.020(13) . ?
Mo12 O38 2.231(11) . ?
Mo12 O34 2.372(12) . ?
Mo13 O39 1.716(12) . ?
Mo13 O40 1.739(14) . ?
Mo13 O34 1.866(12) . ?
Mo13 O41 2.032(11) . ?
Mo13 O33 2.098(13) . ?
Mo13 O38 2.421(12) . ?
Mo14 O42 1.651(14) . ?
Mo14 O43 1.691(14) . ?
Mo14 O37 1.871(13) . ?
Mo14 O44 1.977(13) . ?
Mo14 O38 2.257(12) . ?
Mo14 O40 2.333(14) . ?
Mo15 O45 1.711(14) . ?
Mo15 O46 1.711(13) . ?
Mo15 O47 1.922(13) . ?
Mo15 O33 1.931(13) . ?
Mo15 O41 2.272(11) . ?
Mo15 O48 2.441(12) . ?
Mo16 O49 1.695(13) . ?
Mo16 O48 1.728(13) . ?
Mo16 O50 1.919(12) . ?
Mo16 O38 1.936(12) . ?
Mo16 O44 2.161(13) . ?
Mo16 O41 2.483(12) . ?
Mo17 O51 1.722(14) . ?
Mo17 O52 1.766(14) . ?
Mo17 O53 1.825(12) . ?
Mo17 O41 2.000(11) . ?
Mo17 O47 2.112(14) . ?
Mo17 O50 2.448(12) . ?
Mo18 O54 1.678(16) . ?
Mo18 O24 1.738(15) . ?
Mo18 O56 1.843(13) . ?
Mo18 O44 1.987(14) . ?
Mo18 O50 2.238(12) . ?
Mo18 O52 2.344(13) . ?
Mo19 O57 1.667(12) . ?
Mo19 O58 2.116(14) . ?
Mo19 O47 2.140(13) . ?
Mo19 O53 2.286(12) . ?
Mo19 S3 2.312(5) . ?
Mo19 S4 2.322(5) . ?
Mo20 O59 1.727(15) . ?
Mo20 O60 1.743(15) . ?
Mo20 O58 1.828(14) . ?
Mo20 O56 2.026(13) . ?
Mo20 O50 2.247(12) . ?
Mo20 O53 2.386(13) . ?
S1 Mo9 2.290(7) 7_565 ?
S2 Mo9 2.288(6) 7_565 ?
S5 Mo11 2.319(6) 7_565 ?
S6 Mo11 2.299(6) 7_565 ?
